data_7248641
loop_
_publ_author_name
'Pacholak, P.'
'Durka, K.'
'Wo\'zniak, K.'
'Krajewska, J.'
'Laudy, A. E.'
'Luli\'nski, S.'

_publ_section_title
;
 Ethynyl-substituted benzosiloxaboroles: the role of C(\p)&#x22EF;B
 interactions in their crystal packing and use in Cu(i)-catalyzed
 1,3-dipolar cycloaddition
;
_journal_issue 23
_journal_name_full 'RSC Advances'
_journal_page_first 16069
_journal_page_last 16082
_journal_paper_doi 10.1039/D4RA02137A
_journal_volume 14
_journal_year 2024
_chemical_formula_moiety 'C10 H10 B F O2 Si'
_chemical_formula_sum 'C10 H10 B F O2 Si'
_chemical_formula_weight 220.08
_space_group_crystal_system triclinic
_space_group_IT_number 2
_space_group_name_Hall '-P 1'
_space_group_name_H-M_alt 'P -1'
_atom_sites_solution_hydrogens geom
_atom_sites_solution_primary dual
_audit_creation_date 2024-04-28
_audit_creation_method
;
Olex2 1.3
(compiled 2020.11.12 svn.r5f609507 for OlexSys, GUI svn.r6408)
;
_audit_update_record
;
2024-04-28 deposited with the CCDC.	2024-05-14 downloaded from the CCDC.
;
_cell_angle_alpha 92.553(2)
_cell_angle_beta 97.855(2)
_cell_angle_gamma 91.766(2)
_cell_formula_units_Z 2
_cell_length_a 6.9862(2)
_cell_length_b 7.4451(2)
_cell_length_c 10.5854(2)
_cell_measurement_reflns_used 17554
_cell_measurement_temperature 100.00(10)
_cell_measurement_theta_max 28.5780
_cell_measurement_theta_min 1.9200
_cell_volume 544.49(2)
_computing_cell_refinement 'CrysAlisPro 1.171.41.76a (Rigaku OD, 2020)'
_computing_data_collection 'CrysAlisPro 1.171.41.76a (Rigaku OD, 2020)'
_computing_data_reduction 'CrysAlisPro 1.171.41.76a (Rigaku OD, 2020)'
_computing_molecular_graphics 'Olex2 1.3 (Dolomanov et al., 2009)'
_computing_publication_material 'Olex2 1.3 (Dolomanov et al., 2009)'
_computing_structure_refinement 'SHELXL 2018/3 (Sheldrick, 2015)'
_computing_structure_solution 'SHELXT 2018/2 (Sheldrick, 2018)'
_diffrn_ambient_environment N~2~
_diffrn_ambient_temperature 100.00(10)
_diffrn_detector 'CCD plate'
_diffrn_detector_area_resol_mean 8.0013
_diffrn_detector_type Eos
_diffrn_measured_fraction_theta_full 0.997
_diffrn_measured_fraction_theta_max 0.941
_diffrn_measurement_details
;
List of Runs (angles in degrees, time in seconds):

  # Type    Start    End  Width  t~exp~   \w     \q     \k     \f   Frames
#--------------------------------------------------------------------------
  1  \w   -124.00 -37.00   1.00    6.00    --  -29.16 178.00 -30.00   87
  2  \w    -72.00  42.00   1.00    6.00    --  -29.16  77.00   0.00  114
  3  \w   -120.00  62.00   1.00    6.00    --  -29.16   0.00   0.00  182
  4  \w    -14.00  42.00   1.00    6.00    --   29.16  77.00 -90.00   56
  5  \w    -14.00  42.00   1.00    6.00    --   29.16  77.00-150.00   56
  6  \w    -14.00  42.00   1.00    6.00    --   29.16  77.00 -30.00   56
  7  \w    -14.00  42.00   1.00    6.00    --   29.16  77.00-180.00   56
  8  \w   -105.00   9.00   1.00    6.00    --  -29.16 -57.00-120.00  114
  9  \w     -9.00 105.00   1.00    6.00    --   29.16  57.00 -30.00  114
 10  \w    -14.00  42.00   1.00    6.00    --   29.16  77.00  90.00   56
 11  \w     39.00 123.00   1.00    6.00    --   29.16 178.00   0.00   84
 12  \w    -47.00  67.00   1.00    6.00    --   29.16 -57.00 120.00  114
 13  \w    -14.00  42.00   1.00    6.00    --   29.16  77.00  30.00   56
 14  \w    -50.00  77.00   1.00    6.00    --   29.16 -45.00  85.00  127
 15  \w     -9.00 105.00   1.00    6.00    --   29.16  57.00  90.00  114
 16  \w     39.00 123.00   1.00    6.00    --   29.16 178.00 -60.00   84
 17  \w    -14.00  42.00   1.00    6.00    --   29.16  77.00   0.00   56
 18  \w    -62.00 120.00   1.00    6.00    --   29.16   0.00-180.00  182
 19  \w     -9.00 105.00   1.00    6.00    --   29.16  57.00-180.00  114
 20  \w    -62.00 120.00   1.00    6.00    --   29.16   0.00-120.00  182
 21  \w    -62.00 120.00   1.00    6.00    --   29.16   0.00 -90.00  182
 22  \w    -62.00 120.00   1.00    6.00    --   29.16   0.00 -60.00  182
 23  \w    -62.00 120.00   1.00    6.00    --   29.16   0.00 -30.00  182
 24  \w    -62.00  69.00   1.00    6.00    --   29.16   0.00   0.00  131
 25  \w    -62.00 120.00   1.00    6.00    --   29.16   0.00-150.00  182
;
_diffrn_measurement_device 'four-circle diffractometer'
_diffrn_measurement_device_type 'SuperNova, Single source at offset/far, Eos'
_diffrn_measurement_method '\w scans'
_diffrn_orient_matrix_type 'CrysAlisPro convention (1999,Acta A55,543-557)'
_diffrn_orient_matrix_UB_11 0.0806490000
_diffrn_orient_matrix_UB_12 0.0469764000
_diffrn_orient_matrix_UB_13 0.0361346000
_diffrn_orient_matrix_UB_21 -0.0446983000
_diffrn_orient_matrix_UB_22 0.0828366000
_diffrn_orient_matrix_UB_23 -0.0124556000
_diffrn_orient_matrix_UB_31 -0.0449075000
_diffrn_orient_matrix_UB_32 -0.0062151000
_diffrn_orient_matrix_UB_33 0.0559085000
_diffrn_radiation_monochromator mirror
_diffrn_radiation_probe x-ray
_diffrn_radiation_type 'Mo K\a'
_diffrn_radiation_wavelength 0.71073
_diffrn_reflns_av_R_equivalents 0.0255
_diffrn_reflns_av_unetI/netI 0.0128
_diffrn_reflns_Laue_measured_fraction_full 0.997
_diffrn_reflns_Laue_measured_fraction_max 0.941
_diffrn_reflns_limit_h_max 9
_diffrn_reflns_limit_h_min -9
_diffrn_reflns_limit_k_max 9
_diffrn_reflns_limit_k_min -10
_diffrn_reflns_limit_l_max 14
_diffrn_reflns_limit_l_min -14
_diffrn_reflns_number 24998
_diffrn_reflns_point_group_measured_fraction_full 0.997
_diffrn_reflns_point_group_measured_fraction_max 0.941
_diffrn_reflns_theta_full 25.242
_diffrn_reflns_theta_max 28.828
_diffrn_reflns_theta_min 1.944
_diffrn_source 'micro-focus sealed X-ray tube'
_diffrn_source_type 'SuperNova (Mo) X-ray Source'
_exptl_absorpt_coefficient_mu 0.204
_exptl_absorpt_correction_T_max 1.000
_exptl_absorpt_correction_T_min 0.310
_exptl_absorpt_correction_type gaussian
_exptl_absorpt_process_details
;
CrysAlisPro 1.171.41.76a (Rigaku Oxford Diffraction, 2020)
Numerical absorption correction based on gaussian integration over
a multifaceted crystal model
Empirical absorption correction using spherical harmonics,
implemented in SCALE3 ABSPACK scaling algorithm.
;
_exptl_crystal_colour colourless
_exptl_crystal_colour_primary colourless
_exptl_crystal_density_diffrn 1.342
_exptl_crystal_description plate
_exptl_crystal_F_000 228
_exptl_crystal_size_max 0.72
_exptl_crystal_size_mid 0.536
_exptl_crystal_size_min 0.187
_refine_diff_density_max 0.440
_refine_diff_density_min -0.230
_refine_diff_density_rms 0.043
_refine_ls_extinction_method none
_refine_ls_goodness_of_fit_ref 1.046
_refine_ls_hydrogen_treatment constr
_refine_ls_matrix_type full
_refine_ls_number_parameters 139
_refine_ls_number_reflns 2683
_refine_ls_number_restraints 0
_refine_ls_restrained_S_all 1.046
_refine_ls_R_factor_all 0.0304
_refine_ls_R_factor_gt 0.0284
_refine_ls_shift/su_max 0.000
_refine_ls_shift/su_mean 0.000
_refine_ls_structure_factor_coef Fsqd
_refine_ls_weighting_details 'w=1/[\s^2^(Fo^2^)+(0.0396P)^2^+0.2238P] where P=(Fo^2^+2Fc^2^)/3'
_refine_ls_weighting_scheme calc
_refine_ls_wR_factor_gt 0.0768
_refine_ls_wR_factor_ref 0.0783
_reflns_Friedel_coverage 0.000
_reflns_number_gt 2528
_reflns_number_total 2683
_reflns_threshold_expression 'I > 2\s(I)'
_cod_data_source_file d4ra02137a2.cif
_cod_data_source_block 1c
_cod_database_code 7248641
_shelx_shelxl_version_number 2018/3
_chemical_oxdiff_formula 'C11 H10 N O'
_shelx_space_group_comment
;
The symmetry employed for this shelxl refinement is uniquely defined
by the following loop, which should always be used as a source of
symmetry information in preference to the above space-group names.
They are only intended as comments.
;
_shelx_estimated_absorpt_t_max 0.963
_shelx_estimated_absorpt_t_min 0.867
_reflns_odcompleteness_completeness 99.83
_reflns_odcompleteness_iscentric 1
_reflns_odcompleteness_theta 27.04
_olex2_refinement_description
;
1. Fixed Uiso
 At 1.2 times of:
  All C(H) groups
 At 1.5 times of:
  All C(H,H,H) groups, All O(H) groups
2.a Aromatic/amide H refined with riding coordinates:
 C6(H6), C5(H5)
2.b Idealised Me refined as rotating group:
 C9(H9A,H9B,H9C), C10(H10A,H10B,H10C)
2.c Idealised tetrahedral OH refined as rotating group:
 O1(H1)
2.d :
 C8(H8)
;
_olex2_submission_special_instructions 'No special instructions were received'
_oxdiff_exptl_absorpt_empirical_details
;
Empirical correction (ABSPACK) includes:
- Absorption correction using spherical harmonics
- Frame scaling
;
_oxdiff_exptl_absorpt_empirical_full_max 1.228
_oxdiff_exptl_absorpt_empirical_full_min 0.838

loop_
_space_group_symop_operation_xyz
'x, y, z'
'-x, -y, -z'

loop_
_atom_site_label
_atom_site_type_symbol
_atom_site_fract_x
_atom_site_fract_y
_atom_site_fract_z
_atom_site_U_iso_or_equiv
_atom_site_adp_type
_atom_site_occupancy
_atom_site_site_symmetry_order
_atom_site_calc_flag
_atom_site_refinement_flags_posn
_atom_site_refinement_flags_adp
_atom_site_refinement_flags_occupancy
_atom_site_disorder_assembly
_atom_site_disorder_group
Si1 Si 0.66283(4) 0.20281(4) 0.21908(3) 0.01544(9) Uani 1 1 d . . . . .
F1 F 0.75361(10) 0.16206(9) 0.53306(6) 0.02543(16) Uani 1 1 d . . . . .
O2 O 0.62255(11) 0.36926(10) 0.11635(7) 0.01830(16) Uani 1 1 d . . . . .
O1 O 0.63111(12) 0.69114(10) 0.10942(7) 0.02170(18) Uani 1 1 d . . . . .
H1 H 0.573046 0.665027 0.035751 0.033 Uiso 1 1 calc R U . . .
C1 C 0.70618(14) 0.53731(14) 0.32388(10) 0.0161(2) Uani 1 1 d . . . . .
C2 C 0.71185(14) 0.35882(14) 0.36416(10) 0.0165(2) Uani 1 1 d . . . . .
C3 C 0.74822(15) 0.33291(14) 0.49307(10) 0.0180(2) Uani 1 1 d . . . . .
C6 C 0.73847(15) 0.68180(14) 0.41382(10) 0.0184(2) Uani 1 1 d . . . . .
H6 H 0.735841 0.801697 0.386620 0.022 Uiso 1 1 calc R U . . .
C4 C 0.77846(15) 0.47421(15) 0.58547(10) 0.0190(2) Uani 1 1 d . . . . .
C9 C 0.87716(16) 0.08284(15) 0.18101(12) 0.0225(2) Uani 1 1 d . . . . .
H9A H 0.844206 0.012844 0.099904 0.034 Uiso 1 1 calc R U . . .
H9B H 0.918550 0.001732 0.249106 0.034 Uiso 1 1 calc R U . . .
H9C H 0.982353 0.170348 0.173840 0.034 Uiso 1 1 calc R U . . .
C7 C 0.80956(16) 0.44097(16) 0.71901(11) 0.0226(2) Uani 1 1 d . . . . .
C5 C 0.77433(15) 0.65027(15) 0.54266(10) 0.0196(2) Uani 1 1 d . . . . .
H5 H 0.796528 0.749347 0.603200 0.024 Uiso 1 1 calc R U . . .
C10 C 0.43929(16) 0.06056(15) 0.20691(12) 0.0226(2) Uani 1 1 d . . . . .
H10A H 0.327871 0.137272 0.207439 0.034 Uiso 1 1 calc R U . . .
H10B H 0.446889 -0.017196 0.279603 0.034 Uiso 1 1 calc R U . . .
H10C H 0.424434 -0.013918 0.127238 0.034 Uiso 1 1 calc R U . . .
C8 C 0.83151(19) 0.41401(18) 0.82976(12) 0.0297(3) Uani 1 1 d . . . . .
H8 H 0.849055 0.392456 0.918301 0.036 Uiso 1 1 calc R U . . .
B1 B 0.65136(17) 0.54097(16) 0.17538(11) 0.0171(2) Uani 1 1 d . . . . .

loop_
_atom_site_aniso_label
_atom_site_aniso_U_11
_atom_site_aniso_U_22
_atom_site_aniso_U_33
_atom_site_aniso_U_23
_atom_site_aniso_U_13
_atom_site_aniso_U_12
Si1 0.01587(15) 0.01495(14) 0.01498(15) 0.00071(10) 0.00029(10) 0.00064(10)
F1 0.0345(4) 0.0216(3) 0.0198(3) 0.0073(3) 0.0009(3) -0.0011(3)
O2 0.0237(4) 0.0166(3) 0.0136(4) 0.0001(3) -0.0010(3) 0.0011(3)
O1 0.0304(4) 0.0174(4) 0.0154(4) 0.0016(3) -0.0031(3) -0.0010(3)
C1 0.0143(4) 0.0191(5) 0.0146(5) 0.0012(4) 0.0008(4) 0.0004(3)
C2 0.0147(4) 0.0190(5) 0.0155(5) 0.0010(4) 0.0012(4) 0.0006(3)
C3 0.0162(5) 0.0200(5) 0.0180(5) 0.0047(4) 0.0018(4) -0.0004(4)
C6 0.0189(5) 0.0187(5) 0.0171(5) -0.0001(4) 0.0008(4) 0.0006(4)
C4 0.0146(5) 0.0279(5) 0.0144(5) 0.0014(4) 0.0021(4) -0.0005(4)
C9 0.0189(5) 0.0216(5) 0.0267(6) -0.0014(4) 0.0028(4) 0.0014(4)
C7 0.0196(5) 0.0293(6) 0.0186(5) 0.0005(4) 0.0027(4) -0.0020(4)
C5 0.0182(5) 0.0238(5) 0.0161(5) -0.0033(4) 0.0012(4) 0.0004(4)
C10 0.0190(5) 0.0213(5) 0.0271(6) -0.0019(4) 0.0030(4) -0.0013(4)
C8 0.0303(6) 0.0409(7) 0.0172(6) 0.0032(5) 0.0018(5) -0.0039(5)
B1 0.0178(5) 0.0179(5) 0.0148(5) 0.0002(4) 0.0003(4) 0.0002(4)

loop_
_atom_type_symbol
_atom_type_description
_atom_type_scat_dispersion_real
_atom_type_scat_dispersion_imag
_atom_type_scat_source
C C 0.0033 0.0016 'International Tables Vol C Tables 4.2.6.8 and 6.1.1.4'
H H 0.0000 0.0000 'International Tables Vol C Tables 4.2.6.8 and 6.1.1.4'
B B 0.0013 0.0007 'International Tables Vol C Tables 4.2.6.8 and 6.1.1.4'
F F 0.0171 0.0103 'International Tables Vol C Tables 4.2.6.8 and 6.1.1.4'
O O 0.0106 0.0060 'International Tables Vol C Tables 4.2.6.8 and 6.1.1.4'
Si Si 0.0817 0.0704 'International Tables Vol C Tables 4.2.6.8 and 6.1.1.4'

loop_
_exptl_crystal_face_index_h
_exptl_crystal_face_index_k
_exptl_crystal_face_index_l
_exptl_crystal_face_perp_dist
-1 10 -5 0.0824
2 -10 2 0.0970
-4 -5 13 0.2559
-4 10 2 0.1714
6 -7 -9 0.2584
9 -1 2 0.2234
-6 -1 13 0.2922
-10 0 0 0.2866
0 1 -15 0.2373
0 10 -2 0.0881
-1 -10 4 0.0710
7 -7 0 0.1774
-5 -8 7 0.0941
-1 -10 -3 0.1412

loop_
_geom_angle_atom_site_label_1
_geom_angle_atom_site_label_2
_geom_angle_atom_site_label_3
_geom_angle
_geom_angle_site_symmetry_1
_geom_angle_site_symmetry_3
_geom_angle_publ_flag
O2 Si1 C2 94.51(4) . . ?
O2 Si1 C9 108.07(5) . . ?
O2 Si1 C10 108.00(5) . . ?
C9 Si1 C2 113.91(5) . . ?
C10 Si1 C2 115.44(5) . . ?
C10 Si1 C9 114.56(5) . . ?
B1 O2 Si1 113.33(7) . . ?
B1 O1 H1 109.5 . . ?
C2 C1 B1 111.16(9) . . ?
C6 C1 C2 120.08(10) . . ?
C6 C1 B1 128.70(10) . . ?
C1 C2 Si1 108.12(7) . . ?
C3 C2 Si1 133.64(8) . . ?
C3 C2 C1 118.24(10) . . ?
F1 C3 C2 118.84(9) . . ?
F1 C3 C4 118.03(9) . . ?
C2 C3 C4 123.13(10) . . ?
C1 C6 H6 120.0 . . ?
C5 C6 C1 119.97(10) . . ?
C5 C6 H6 120.0 . . ?
C3 C4 C7 121.23(10) . . ?
C3 C4 C5 117.42(10) . . ?
C5 C4 C7 121.34(10) . . ?
Si1 C9 H9A 109.5 . . ?
Si1 C9 H9B 109.5 . . ?
Si1 C9 H9C 109.5 . . ?
H9A C9 H9B 109.5 . . ?
H9A C9 H9C 109.5 . . ?
H9B C9 H9C 109.5 . . ?
C8 C7 C4 178.68(13) . . ?
C6 C5 C4 121.15(10) . . ?
C6 C5 H5 119.4 . . ?
C4 C5 H5 119.4 . . ?
Si1 C10 H10A 109.5 . . ?
Si1 C10 H10B 109.5 . . ?
Si1 C10 H10C 109.5 . . ?
H10A C10 H10B 109.5 . . ?
H10A C10 H10C 109.5 . . ?
H10B C10 H10C 109.5 . . ?
C7 C8 H8 180.0 . . ?
O2 B1 C1 112.74(9) . . ?
O1 B1 O2 122.33(10) . . ?
O1 B1 C1 124.93(9) . . ?

loop_
_geom_bond_atom_site_label_1
_geom_bond_atom_site_label_2
_geom_bond_distance
_geom_bond_site_symmetry_2
_geom_bond_publ_flag
Si1 O2 1.6897(8) . ?
Si1 C2 1.8701(11) . ?
Si1 C9 1.8487(11) . ?
Si1 C10 1.8461(11) . ?
F1 C3 1.3584(12) . ?
O2 B1 1.3943(13) . ?
O1 H1 0.8400 . ?
O1 B1 1.3453(14) . ?
C1 C2 1.4137(14) . ?
C1 C6 1.3963(14) . ?
C1 B1 1.5679(15) . ?
C2 C3 1.3768(14) . ?
C3 C4 1.3951(15) . ?
C6 H6 0.9500 . ?
C6 C5 1.3844(15) . ?
C4 C7 1.4343(15) . ?
C4 C5 1.4057(15) . ?
C9 H9A 0.9800 . ?
C9 H9B 0.9800 . ?
C9 H9C 0.9800 . ?
C7 C8 1.1882(17) . ?
C5 H5 0.9500 . ?
C10 H10A 0.9800 . ?
C10 H10B 0.9800 . ?
C10 H10C 0.9800 . ?
C8 H8 0.9500 . ?

loop_
_geom_torsion_atom_site_label_1
_geom_torsion_atom_site_label_2
_geom_torsion_atom_site_label_3
_geom_torsion_atom_site_label_4
_geom_torsion
_geom_torsion_site_symmetry_1
_geom_torsion_site_symmetry_2
_geom_torsion_site_symmetry_3
_geom_torsion_site_symmetry_4
_geom_torsion_publ_flag
Si1 O2 B1 O1 178.36(8) . . . . ?
Si1 O2 B1 C1 -2.31(11) . . . . ?
Si1 C2 C3 F1 0.41(16) . . . . ?
Si1 C2 C3 C4 -179.04(8) . . . . ?
F1 C3 C4 C7 -1.54(15) . . . . ?
F1 C3 C4 C5 179.40(9) . . . . ?
O2 Si1 C2 C1 -3.67(8) . . . . ?
O2 Si1 C2 C3 175.80(11) . . . . ?
C1 C2 C3 F1 179.85(9) . . . . ?
C1 C2 C3 C4 0.40(16) . . . . ?
C1 C6 C5 C4 -0.19(16) . . . . ?
C2 Si1 O2 B1 3.43(8) . . . . ?
C2 C1 C6 C5 -0.59(16) . . . . ?
C2 C1 B1 O2 -0.61(13) . . . . ?
C2 C1 B1 O1 178.70(10) . . . . ?
C2 C3 C4 C7 177.91(10) . . . . ?
C2 C3 C4 C5 -1.14(16) . . . . ?
C3 C4 C5 C6 1.02(16) . . . . ?
C6 C1 C2 Si1 -179.94(8) . . . . ?
C6 C1 C2 C3 0.49(15) . . . . ?
C6 C1 B1 O2 -177.50(10) . . . . ?
C6 C1 B1 O1 1.82(18) . . . . ?
C9 Si1 O2 B1 -113.53(8) . . . . ?
C9 Si1 C2 C1 108.37(8) . . . . ?
C9 Si1 C2 C3 -72.15(12) . . . . ?
C7 C4 C5 C6 -178.03(10) . . . . ?
C10 Si1 O2 B1 122.03(8) . . . . ?
C10 Si1 C2 C1 -116.05(8) . . . . ?
C10 Si1 C2 C3 63.43(12) . . . . ?
B1 C1 C2 Si1 2.87(10) . . . . ?
B1 C1 C2 C3 -176.70(9) . . . . ?
B1 C1 C6 C5 176.05(10) . . . . ?

loop_
_exptl_oxdiff_crystal_face_indexfrac_h
_exptl_oxdiff_crystal_face_indexfrac_k
_exptl_oxdiff_crystal_face_indexfrac_l
_exptl_oxdiff_crystal_face_x
_exptl_oxdiff_crystal_face_y
_exptl_oxdiff_crystal_face_z
-0.8085 9.9800 -5.0302 0.2219 0.9255 -0.3069
2.0880 -10.2284 2.2126 -0.2321 -0.9682 0.0935
-3.8522 -5.1324 12.5597 -0.0979 -0.4094 0.9071
-3.8888 9.6317 2.4089 0.2259 0.9417 0.2495
5.6769 -6.6504 -8.6540 -0.1673 -0.6968 -0.6974
9.4981 -0.5685 1.9430 0.8095 -0.4958 -0.3144
-5.9811 -0.8690 12.9477 -0.0553 0.0341 0.9979
-9.7689 0.3999 0.1359 -0.7642 0.4681 0.4438
0.0271 1.2759 -14.7501 -0.4709 0.2882 -0.8338
-0.0597 10.4687 -1.7200 0.4248 0.8913 -0.1585
-0.8282 -10.2155 3.8267 -0.4084 -0.8569 0.3146
7.4501 -7.0580 0.0858 0.2724 -0.9187 -0.2859
-4.8598 -8.0555 7.1678 -0.5114 -0.5393 0.6690
-1.3567 -9.9419 -3.0691 -0.6873 -0.7247 -0.0489
